data_7028179
loop_
_publ_author_name
'Fawcett, John'
'Friedrichs, Steffi'
'Holloway, John H.'
'Hope, Eric G.'
'McKee, Vickie'
'Nieuwenhuyzen, Mark'
'Russell, David R.'
'Saunders, Graham C.'

_publ_section_title
;
 Carbon--fluorine bond activation in the reactions between
 1,2-bis[bis(2,6-difluorophenyl)phosphino]ethane and
 [{MCl(\m-Cl)(\h5-C5Me5)}2] (M&#x2005;=&#x2005;Rh or Ir)
;
_journal_issue 9
_journal_name_full 'Journal of the Chemical Society, Dalton Transactions'
_journal_page_first 1477
_journal_paper_doi 10.1039/a800515j
_journal_year 1998
_chemical_formula_sum 'C26 H29 Cl2 F4 Ir O P'
_chemical_formula_weight 727.56
_chemical_name_systematic
; 
 ? 
;
_space_group_IT_number 14
_symmetry_cell_setting monoclinic
_symmetry_space_group_name_Hall '-P 2yn'
_symmetry_space_group_name_H-M 'P 1 21/n 1'
_atom_sites_solution_hydrogens geom
_atom_sites_solution_primary direct
_atom_sites_solution_secondary difmap
_audit_creation_method SHELXL
_cell_angle_alpha 90.00
_cell_angle_beta 99.95(3)
_cell_angle_gamma 90.00
_cell_formula_units_Z 4
_cell_length_a 9.983(2)
_cell_length_b 16.220(5)
_cell_length_c 16.605(3)
_cell_measurement_reflns_used 40
_cell_measurement_temperature 186(2)
_cell_measurement_theta_max 12.5
_cell_measurement_theta_min 2.7
_cell_volume 2648.3(11)
_computing_cell_refinement 'XSCANS (Fait, 1991)'
_computing_data_collection 'XSCANS (Fait, 1991)'
_computing_data_reduction 'XSCANS (Fait, 1991)'
_computing_molecular_graphics 'SHELXTL/PC ver5.0 (Sheldrick, 1996)'
_computing_publication_material 'SHELXTL/PC ver5.0 (Sheldrick, 1996)'
_computing_structure_refinement 'SHELXL-93 (Sheldrick, 1993)'
_computing_structure_solution 'SHELXS-86 (Sheldrick, 1990)'
_diffrn_ambient_temperature 186(2)
_diffrn_measurement_device 'Siemens P4 diffractometer'
_diffrn_measurement_method 'omega scans'
_diffrn_radiation_monochromator graphite
_diffrn_radiation_source 'fine-focus sealed tube'
_diffrn_radiation_type MoK\a
_diffrn_radiation_wavelength 0.71073
_diffrn_reflns_av_R_equivalents 0.0427
_diffrn_reflns_av_sigmaI/netI 0.0430
_diffrn_reflns_limit_h_max 12
_diffrn_reflns_limit_h_min -1
_diffrn_reflns_limit_k_max 20
_diffrn_reflns_limit_k_min -1
_diffrn_reflns_limit_l_max 21
_diffrn_reflns_limit_l_min -21
_diffrn_reflns_number 6920
_diffrn_reflns_theta_max 27.00
_diffrn_reflns_theta_min 2.51
_diffrn_standards_decay_% <1
_diffrn_standards_interval_count 100
_diffrn_standards_number 3
_exptl_absorpt_coefficient_mu 5.350
_exptl_absorpt_correction_T_max 0.498
_exptl_absorpt_correction_T_min 0.293
_exptl_absorpt_correction_type 'Blessing Acta Cryst. A, 1995, 51,33.'
_exptl_crystal_colour orange
_exptl_crystal_density_diffrn 1.825
_exptl_crystal_density_meas ?
_exptl_crystal_description block
_exptl_crystal_F_000 1420
_exptl_crystal_size_max 0.34
_exptl_crystal_size_mid 0.33
_exptl_crystal_size_min 0.32
_refine_diff_density_max 4.399
_refine_diff_density_min -2.595
_refine_diff_density_rms 0.283
_refine_ls_extinction_method none
_refine_ls_goodness_of_fit_all 1.025
_refine_ls_goodness_of_fit_obs 1.010
_refine_ls_hydrogen_treatment constr
_refine_ls_matrix_type full
_refine_ls_number_parameters 316
_refine_ls_number_reflns 5466
_refine_ls_number_restraints 0
_refine_ls_restrained_S_all 1.163
_refine_ls_restrained_S_obs 1.010
_refine_ls_R_factor_all 0.0880
_refine_ls_R_factor_obs 0.0617
_refine_ls_shift/esd_max 0.021
_refine_ls_shift/esd_mean 0.002
_refine_ls_structure_factor_coef Fsqd
_refine_ls_weighting_details 'w=1/[\s^2^(Fo^2^)+(0.0576P)^2^+78.9000P] where P=(Fo^2^+2Fc^2^)/3'
_refine_ls_weighting_scheme calc
_refine_ls_wR_factor_all 0.1902
_refine_ls_wR_factor_obs 0.1450
_reflns_number_observed 4276
_reflns_number_total 5485
_reflns_observed_criterion >2sigma(I)
_cod_data_source_file j800515sup1.cif
_cod_data_source_block 9710
_cod_depositor_comments
;
The following automatic conversions were performed:

'_exptl_crystal_density_meas' value 'not measured' was changed to '?'
- the value is perceived as not measured.

Automatic conversion script
Id: cif_fix_values 3008 2015-01-20 13:52:24Z robertas 

The following automatic conversions were performed:

'_refine_ls_weighting_scheme' value 'calc
w=1/[\s^2^(Fo^2^)+(0.0576P)^2^+78.9000P] where P=(Fo^2^+2Fc^2^)/3'
was changed to 'calc'. New tag '_refine_ls_weighting_details' was
created. The value of the new tag was set to
'w=1/[\s^2^(Fo^2^)+(0.0576P)^2^+78.9000P] where P=(Fo^2^+2Fc^2^)/3'.

Automatic conversion script
Id: cif_fix_values 3143 2015-03-26 13:38:13Z robertas 
;
_cod_original_cell_volume 2648.5(11)
_cod_original_sg_symbol_H-M P2(1)/n
_cod_database_code 7028179

loop_
_symmetry_equiv_pos_as_xyz
'x, y, z'
'-x+1/2, y+1/2, -z+1/2'
'-x, -y, -z'
'x-1/2, -y-1/2, z-1/2'

loop_
_atom_site_aniso_label
_atom_site_aniso_U_11
_atom_site_aniso_U_22
_atom_site_aniso_U_33
_atom_site_aniso_U_23
_atom_site_aniso_U_13
_atom_site_aniso_U_12
Ir1 0.0248(2) 0.0262(2) 0.0243(2) 0.0007(2) 0.0057(2) -0.0007(2)
P1 0.0233(13) 0.0272(14) 0.0202(12) 0.0001(10) 0.0057(10) -0.0024(11)
Cl1 0.0313(14) 0.046(2) 0.042(2) 0.0122(14) 0.0138(12) 0.0163(13)
Cl2 0.075(2) 0.0279(15) 0.045(2) -0.0080(13) 0.021(2) -0.013(2)
C1 0.029(5) 0.025(5) 0.034(6) 0.005(5) 0.008(5) 0.002(4)
C3 0.028(6) 0.046(7) 0.022(5) -0.001(5) 0.002(4) 0.000(5)
C3A 0.042(7) 0.066(9) 0.026(6) 0.009(6) 0.000(5) 0.000(7)
C4 0.028(5) 0.034(6) 0.016(5) -0.012(4) 0.008(4) 0.006(5)
C4A 0.042(7) 0.056(9) 0.037(7) -0.010(6) 0.004(6) -0.017(7)
C5 0.028(6) 0.038(7) 0.034(6) -0.001(5) 0.002(5) -0.012(5)
C5A 0.030(6) 0.051(8) 0.046(7) 0.002(6) 0.015(6) 0.010(6)
C6 0.024(5) 0.026(5) 0.027(5) 0.004(4) 0.004(4) -0.010(4)
C6A 0.035(6) 0.056(9) 0.043(7) 0.009(6) 0.012(6) -0.001(6)
C7 0.034(6) 0.044(7) 0.022(5) 0.000(5) 0.014(5) -0.001(5)
C7A 0.048(8) 0.029(6) 0.056(8) 0.011(6) 0.017(6) 0.000(6)
C11 0.025(5) 0.033(6) 0.030(6) -0.009(5) 0.004(4) -0.004(5)
C12 0.036(6) 0.029(6) 0.033(6) -0.001(5) 0.004(5) -0.001(5)
F12 0.037(4) 0.035(4) 0.041(4) 0.011(3) 0.006(3) -0.002(3)
C13 0.046(7) 0.034(7) 0.043(7) 0.004(6) -0.002(6) 0.007(6)
C14 0.028(6) 0.038(7) 0.052(8) 0.001(6) -0.013(6) 0.008(5)
C15 0.030(6) 0.050(8) 0.040(7) -0.006(6) 0.000(5) 0.002(6)
C16 0.030(6) 0.039(7) 0.035(6) 0.000(5) 0.004(5) 0.001(5)
F16 0.037(4) 0.059(5) 0.047(4) 0.013(4) -0.003(3) -0.019(4)
C21 0.031(6) 0.031(6) 0.021(5) 0.004(4) 0.008(4) 0.000(5)
C22 0.026(5) 0.037(6) 0.027(5) -0.005(5) 0.004(4) -0.008(5)
F22 0.028(3) 0.039(4) 0.041(4) -0.007(3) 0.013(3) 0.004(3)
C23 0.030(6) 0.038(7) 0.038(6) 0.000(5) 0.006(5) -0.002(5)
C24 0.028(6) 0.035(7) 0.049(7) -0.003(6) 0.000(5) -0.012(5)
C25 0.034(6) 0.028(6) 0.039(6) -0.004(5) 0.002(5) -0.001(5)
C26 0.028(5) 0.033(6) 0.024(5) 0.001(5) 0.005(4) 0.002(5)
F26 0.030(3) 0.036(4) 0.046(4) -0.009(3) 0.009(3) -0.002(3)
C8 0.047(9) 0.058(10) 0.068(11) 0.004(8) 0.003(8) -0.006(8)
O1 0.093(10) 0.094(10) 0.075(9) 0.013(8) 0.039(8) 0.014(8)
C10 0.059(12) 0.187(28) 0.065(13) 0.008(15) 0.016(10) 0.012(15)
C9 0.047(10) 0.112(18) 0.133(20) 0.042(16) -0.026(12) -0.029(11)

loop_
_atom_site_label
_atom_site_type_symbol
_atom_site_fract_x
_atom_site_fract_y
_atom_site_fract_z
_atom_site_U_iso_or_equiv
_atom_site_thermal_displace_type
_atom_site_occupancy
_atom_site_calc_flag
_atom_site_refinement_flags
Ir1 Ir 0.43032(4) 0.97176(3) 0.23888(2) 0.02490(15) Uani 1 d .
P1 P 0.4513(3) 1.0452(2) 0.1209(2) 0.0233(5) Uani 1 d .
Cl1 Cl 0.6660(3) 0.9446(2) 0.2377(2) 0.0389(7) Uani 1 d .
Cl2 Cl 0.3743(4) 0.8474(2) 0.1593(2) 0.0480(8) Uani 1 d .
C1 C 0.4914(12) 0.9786(7) 0.0403(7) 0.029(2) Uani 1 d .
H1A H 0.5767(12) 0.9488(7) 0.0616(7) 0.035 Uiso 1 calc R
H1B H 0.4183(12) 0.9370(7) 0.0278(7) 0.035 Uiso 1 calc R
C3 C 0.4646(12) 0.9722(8) 0.3739(7) 0.032(2) Uani 1 d .
C3A C 0.5974(14) 0.9510(10) 0.4281(8) 0.045(3) Uani 1 d .
H3AA H 0.6531(14) 1.0009(10) 0.4388(8) 0.068 Uiso 1 calc R
H3AB H 0.6460(14) 0.9100(10) 0.4008(8) 0.068 Uiso 1 calc R
H3AC H 0.5793(14) 0.9285(10) 0.4799(8) 0.068 Uiso 1 calc R
C4 C 0.4275(11) 1.0550(7) 0.3448(6) 0.025(2) Uani 1 d .
C4A C 0.5029(14) 1.1309(9) 0.3674(8) 0.045(3) Uani 1 d .
H4AA H 0.4541(14) 1.1775(9) 0.3383(8) 0.068 Uiso 1 calc R
H4AB H 0.5935(14) 1.1266(9) 0.3525(8) 0.068 Uiso 1 calc R
H4AC H 0.5119(14) 1.1396(9) 0.4265(8) 0.068 Uiso 1 calc R
C5 C 0.2916(12) 1.0464(8) 0.2952(7) 0.034(3) Uani 1 d .
C5A C 0.2032(13) 1.1181(9) 0.2630(8) 0.041(3) Uani 1 d .
H5AA H 0.2575(13) 1.1688(9) 0.2690(8) 0.062 Uiso 1 calc R
H5AB H 0.1285(13) 1.1233(9) 0.2939(8) 0.062 Uiso 1 calc R
H5AC H 0.1661(13) 1.1092(9) 0.2051(8) 0.062 Uiso 1 calc R
C6 C 0.2501(11) 0.9634(7) 0.2969(6) 0.026(2) Uani 1 d .
C6A C 0.1153(13) 0.9254(9) 0.2620(8) 0.044(3) Uani 1 d .
H6AA H 0.1182(13) 0.8661(9) 0.2735(8) 0.066 Uiso 1 calc R
H6AB H 0.0961(13) 0.9343(9) 0.2027(8) 0.066 Uiso 1 calc R
H6AC H 0.0436(13) 0.9510(9) 0.2870(8) 0.066 Uiso 1 calc R
C7 C 0.3586(12) 0.9162(8) 0.3455(7) 0.033(3) Uani 1 d .
C7A C 0.3535(14) 0.8264(8) 0.3642(9) 0.044(3) Uani 1 d .
H7AA H 0.2674(14) 0.8032(8) 0.3361(9) 0.065 Uiso 1 calc R
H7AB H 0.3604(14) 0.8187(8) 0.4234(9) 0.065 Uiso 1 calc R
H7AC H 0.4294(14) 0.7982(8) 0.3456(9) 0.065 Uiso 1 calc R
C11 C 0.3066(11) 1.1013(7) 0.0633(7) 0.030(2) Uani 1 d .
C12 C 0.3136(12) 1.1677(7) 0.0104(7) 0.033(2) Uani 1 d .
F12 F 0.4373(7) 1.2012(4) 0.0079(4) 0.038(2) Uani 1 d .
C13 C 0.2040(14) 1.2013(8) -0.0409(8) 0.042(3) Uani 1 d .
H13A H 0.2161(14) 1.2459(8) -0.0761(8) 0.051 Uiso 1 calc R
C14 C 0.0769(12) 1.1693(8) -0.0401(8) 0.042(3) Uani 1 d .
H14A H 0.0001(12) 1.1918(8) -0.0750(8) 0.050 Uiso 1 calc R
C15 C 0.0604(13) 1.1044(9) 0.0115(8) 0.041(3) Uani 1 d .
H15A H -0.0272(13) 1.0826(9) 0.0137(8) 0.049 Uiso 1 calc R
C16 C 0.1744(12) 1.0725(8) 0.0592(7) 0.035(3) Uani 1 d .
F16 F 0.1548(8) 1.0047(5) 0.1045(5) 0.049(2) Uani 1 d .
C21 C 0.5870(11) 1.1219(7) 0.1420(6) 0.027(2) Uani 1 d .
C22 C 0.7220(11) 1.1104(7) 0.1305(7) 0.030(2) Uani 1 d .
F22 F 0.7559(6) 1.0426(4) 0.0925(4) 0.035(2) Uani 1 d .
C23 C 0.8257(12) 1.1675(8) 0.1557(7) 0.035(3) Uani 1 d .
H23A H 0.9154(12) 1.1576(8) 0.1461(7) 0.043 Uiso 1 calc R
C24 C 0.7957(12) 1.2386(8) 0.1948(8) 0.038(3) Uani 1 d .
H24A H 0.8657(12) 1.2770(8) 0.2142(8) 0.046 Uiso 1 calc R
C25 C 0.6642(12) 1.2539(7) 0.2055(7) 0.034(3) Uani 1 d .
H25A H 0.6418(12) 1.3037(7) 0.2304(7) 0.041 Uiso 1 calc R
C26 C 0.5666(11) 1.1962(7) 0.1797(6) 0.028(2) Uani 1 d .
F26 F 0.4375(7) 1.2132(4) 0.1903(4) 0.037(2) Uani 1 d .
C8 C 0.4408(16) 1.3914(11) -0.0337(11) 0.058(4) Uani 1 d .
O1 O 0.3554(15) 1.4045(9) 0.0076(8) 0.085(4) Uani 1 d .
C10 C 0.4079(20) 1.3938(18) -0.1237(12) 0.103(9) Uani 1 d .
H10A H 0.3117(20) 1.4079(18) -0.1406(12) 0.155 Uiso 1 calc R
H10B H 0.4257(20) 1.3397(18) -0.1458(12) 0.155 Uiso 1 calc R
H10C H 0.4644(20) 1.4355(18) -0.1444(12) 0.155 Uiso 1 calc R
C9 C 0.5834(18) 1.3707(15) -0.0013(15) 0.102(8) Uani 1 d .
H9A H 0.5975(18) 1.3704(15) 0.0586(15) 0.154 Uiso 1 calc R
H9B H 0.6432(18) 1.4120(15) -0.0198(15) 0.154 Uiso 1 calc R
H9C H 0.6045(18) 1.3162(15) -0.0211(15) 0.154 Uiso 1 calc R

loop_
_atom_type_symbol
_atom_type_description
_atom_type_scat_dispersion_real
_atom_type_scat_dispersion_imag
_atom_type_scat_source
C C 0.0033 0.0016 'International Tables Vol C Tables 4.2.6.8 and 6.1.1.4'
H H 0.0000 0.0000 'International Tables Vol C Tables 4.2.6.8 and 6.1.1.4'
F F 0.0171 0.0103 'International Tables Vol C Tables 4.2.6.8 and 6.1.1.4'
O O 0.0106 0.0060 'International Tables Vol C Tables 4.2.6.8 and 6.1.1.4'
P P 0.1023 0.0942 'International Tables Vol C Tables 4.2.6.8 and 6.1.1.4'
Cl Cl 0.1484 0.1585 'International Tables Vol C Tables 4.2.6.8 and 6.1.1.4'
Ir Ir -1.4442 7.9887 'International Tables Vol C Tables 4.2.6.8 and 6.1.1.4'

loop_
_geom_angle_atom_site_label_1
_geom_angle_atom_site_label_2
_geom_angle_atom_site_label_3
_geom_angle
_geom_angle_site_symmetry_1
C5 Ir1 C6 37.8(4) .
C5 Ir1 C3 63.8(4) .
C6 Ir1 C3 63.1(4) .
C5 Ir1 C7 64.1(5) .
C6 Ir1 C7 38.5(4) .
C3 Ir1 C7 37.3(4) .
C5 Ir1 C4 39.0(4) .
C6 Ir1 C4 64.2(4) .
C3 Ir1 C4 38.3(4) .
C7 Ir1 C4 64.2(4) .
C5 Ir1 P1 103.5(3) .
C6 Ir1 P1 127.0(3) .
C3 Ir1 P1 146.1(3) .
C7 Ir1 P1 165.5(3) .
C4 Ir1 P1 111.7(3) .
C5 Ir1 Cl1 143.8(3) .
C6 Ir1 Cl1 151.1(3) .
C3 Ir1 Cl1 91.6(3) .
C7 Ir1 Cl1 112.7(3) .
C4 Ir1 Cl1 105.4(3) .
P1 Ir1 Cl1 81.73(10) .
C5 Ir1 Cl2 126.5(3) .
C6 Ir1 Cl2 93.4(3) .
C3 Ir1 Cl2 122.5(3) .
C7 Ir1 Cl2 91.2(3) .
C4 Ir1 Cl2 154.7(3) .
P1 Ir1 Cl2 90.75(11) .
Cl1 Ir1 Cl2 88.66(13) .
C1 P1 C21 107.2(5) .
C1 P1 C11 99.5(5) .
C21 P1 C11 104.7(5) .
C1 P1 Ir1 112.2(4) .
C21 P1 Ir1 110.9(3) .
C11 P1 Ir1 121.0(4) .
C1 C1 P1 116.3(10) 3_675
C7 C3 C4 110.5(10) .
C7 C3 C3A 125.7(12) .
C4 C3 C3A 123.8(11) .
C7 C3 Ir1 71.5(6) .
C4 C3 Ir1 71.3(6) .
C3A C3 Ir1 124.9(8) .
C3 C4 C5 104.9(10) .
C3 C4 C4A 127.2(10) .
C5 C4 C4A 127.6(11) .
C3 C4 Ir1 70.4(6) .
C5 C4 Ir1 68.6(6) .
C4A C4 Ir1 129.8(8) .
C6 C5 C4 109.0(10) .
C6 C5 C5A 126.2(11) .
C4 C5 C5A 123.8(11) .
C6 C5 Ir1 71.8(7) .
C4 C5 Ir1 72.4(6) .
C5A C5 Ir1 131.2(9) .
C5 C6 C7 108.8(10) .
C5 C6 C6A 129.1(11) .
C7 C6 C6A 122.0(10) .
C5 C6 Ir1 70.4(6) .
C7 C6 Ir1 71.7(6) .
C6A C6 Ir1 127.3(8) .
C3 C7 C6 106.8(10) .
C3 C7 C7A 127.5(12) .
C6 C7 C7A 125.6(11) .
C3 C7 Ir1 71.2(6) .
C6 C7 Ir1 69.7(6) .
C7A C7 Ir1 126.3(9) .
C16 C11 C12 112.2(11) .
C16 C11 P1 121.0(9) .
C12 C11 P1 126.1(9) .
F12 C12 C13 117.0(11) .
F12 C12 C11 118.2(10) .
C13 C12 C11 124.9(12) .
C12 C13 C14 118.8(12) .
C13 C14 C15 120.1(12) .
C16 C15 C14 118.0(12) .
F16 C16 C15 116.1(11) .
F16 C16 C11 117.9(10) .
C15 C16 C11 126.0(12) .
C26 C21 C22 113.3(10) .
C26 C21 P1 121.0(8) .
C22 C21 P1 125.4(9) .
F22 C22 C23 116.8(10) .
F22 C22 C21 119.9(10) .
C23 C22 C21 123.3(11) .
C24 C23 C22 119.0(11) .
C25 C24 C23 120.0(11) .
C26 C25 C24 118.7(11) .
F26 C26 C25 117.5(10) .
F26 C26 C21 116.8(10) .
C25 C26 C21 125.7(11) .
O1 C8 C9 124.6(19) .
O1 C8 C10 121.2(16) .
C9 C8 C10 114.2(18) .

loop_
_geom_bond_atom_site_label_1
_geom_bond_atom_site_label_2
_geom_bond_distance
_geom_bond_site_symmetry_2
Ir1 C5 2.169(13) .
Ir1 C6 2.187(10) .
Ir1 C3 2.208(11) .
Ir1 C7 2.213(11) .
Ir1 C4 2.221(9) .
Ir1 P1 2.334(3) .
Ir1 Cl1 2.397(3) .
Ir1 Cl2 2.423(3) .
P1 C1 1.817(11) .
P1 C21 1.828(12) .
P1 C11 1.831(12) .
C1 C1 1.54(2) 3_675
C3 C7 1.41(2) .
C3 C4 1.45(2) .
C3 C3A 1.51(2) .
C4 C5 1.47(2) .
C4 C4A 1.46(2) .
C5 C6 1.41(2) .
C5 C5A 1.50(2) .
C6 C7 1.45(2) .
C6 C6A 1.50(2) .
C7 C7A 1.49(2) .
C11 C16 1.39(2) .
C11 C12 1.40(2) .
C12 F12 1.356(14) .
C12 C13 1.38(2) .
C13 C14 1.37(2) .
C14 C15 1.38(2) .
C15 C16 1.37(2) .
C16 F16 1.366(14) .
C21 C26 1.39(2) .
C21 C22 1.41(2) .
C22 F22 1.340(13) .
C22 C23 1.40(2) .
C23 C24 1.38(2) .
C24 C25 1.38(2) .
C25 C26 1.37(2) .
C26 F26 1.359(12) .
C8 O1 1.20(2) .
C8 C9 1.47(2) .
C8 C10 1.47(2) .
